data_1546411
loop_
_publ_author_name
'Edwards, Alyn C.'
'Geist, Andreas'
'M\"ullich, Udo'
'Sharrad, Clint A.'
'Pritchard, Robin G.'
'Whitehead, Roger C.'
'Harwood, Laurence M.'

_publ_section_title
;
 Transition metal-free, visible-light mediated synthesis of
 1,10-phenanthroline derived ligand systems
;
_journal_issue 58
_journal_name_full 'Chemical Communications'
_journal_page_first 8160
_journal_page_last 8163
_journal_paper_doi 10.1039/C7CC03903D
_journal_volume 53
_journal_year 2017
_chemical_formula_moiety 'C54 H62 N8, 1.73(H2 O), 0.3(C H4 O)'
_chemical_formula_sum 'C54.3 H66.67 N8 O2.03'
_chemical_formula_weight 863.93
_space_group_crystal_system monoclinic
_space_group_IT_number 14
_space_group_name_Hall '-P 2ybc'
_space_group_name_H-M_alt 'P 1 21/c 1'
_symmetry_space_group_name_Hall '-P 2ybc'
_symmetry_space_group_name_H-M 'P 1 21/c 1'
_atom_sites_solution_hydrogens mixed
_atom_sites_solution_primary dual
_audit_creation_date 2017-03-28
_audit_creation_method
;
Olex2 1.2
(compiled 2017.03.02 svn.r3394 for OlexSys, GUI svn.r5324)
;
_audit_update_record
;
2017-04-05 deposited with the CCDC.
2017-06-27 downloaded from the CCDC.
;
_cell_angle_alpha 90
_cell_angle_beta 113.954(5)
_cell_angle_gamma 90
_cell_formula_units_Z 4
_cell_length_a 17.8264(8)
_cell_length_b 15.4605(4)
_cell_length_c 19.2829(9)
_cell_measurement_reflns_used 6361
_cell_measurement_temperature 150
_cell_measurement_theta_max 25.0510
_cell_measurement_theta_min 1.8070
_cell_volume 4856.7(4)
_computing_cell_refinement 'CrysAlisPro 1.171.39.21a (Rigaku OD, 2015)'
_computing_data_collection 'CrysAlisPro 1.171.39.21a (Rigaku OD, 2015)'
_computing_data_reduction 'CrysAlisPro 1.171.39.21a (Rigaku OD, 2015)'
_computing_molecular_graphics 'Olex2 (Dolomanov et al., 2009)'
_computing_publication_material 'Olex2 (Dolomanov et al., 2009)'
_computing_structure_refinement 'ShelXL (Sheldrick, 2015)'
_computing_structure_solution 'ShelXT (Sheldrick, 2015)'
_diffrn_ambient_temperature 150
_diffrn_detector 'CCD plate'
_diffrn_measured_fraction_theta_full 0.998
_diffrn_measured_fraction_theta_max 0.999
_diffrn_measurement_details
;
List of Runs (angles in degrees, time in seconds):

  # Type    Start    End  Width  t~exp~   \w     \q     \k     \f   Frames
#--------------------------------------------------------------------------
  1  \w    -66.00  98.00   1.00   30.00    --   16.40  43.00 150.00  164
  2  \w    -69.00 -26.00   1.00   30.00    --   16.40  60.00   0.00   43
  3  \w     -9.00  29.00   1.00   30.00    --   16.40  60.00   0.00   38
  4  \w     58.00  90.00   1.00   30.00    --   16.40  60.00   0.00   32
  5  \w    -64.00 100.00   1.00   30.00    --   16.40  60.00-120.00  164
;
_diffrn_measurement_device 'four-circle diffractometer'
_diffrn_measurement_device_type 'XtaLAB AFC11 (RINC): quarter-chi single'
_diffrn_measurement_method '\w scans'
_diffrn_orient_matrix_type 'CrysAlisPro convention (1999,Acta A55,543-557)'
_diffrn_orient_matrix_UB_11 0.0145387000
_diffrn_orient_matrix_UB_12 -0.0235618000
_diffrn_orient_matrix_UB_13 -0.0236343000
_diffrn_orient_matrix_UB_21 0.0304890000
_diffrn_orient_matrix_UB_22 -0.0196061000
_diffrn_orient_matrix_UB_23 0.0325062000
_diffrn_orient_matrix_UB_31 -0.0274879000
_diffrn_orient_matrix_UB_32 -0.0341173000
_diffrn_orient_matrix_UB_33 -0.0023593000
_diffrn_radiation_monochromator graphite
_diffrn_radiation_probe x-ray
_diffrn_radiation_type MoK\a
_diffrn_radiation_wavelength 0.71073
_diffrn_reflns_av_R_equivalents 0.0604
_diffrn_reflns_av_unetI/netI 0.0727
_diffrn_reflns_Laue_measured_fraction_full 0.998
_diffrn_reflns_Laue_measured_fraction_max 0.999
_diffrn_reflns_limit_h_max 21
_diffrn_reflns_limit_h_min -21
_diffrn_reflns_limit_k_max 18
_diffrn_reflns_limit_k_min -19
_diffrn_reflns_limit_l_max 23
_diffrn_reflns_limit_l_min -23
_diffrn_reflns_number 38675
_diffrn_reflns_point_group_measured_fraction_full 0.998
_diffrn_reflns_point_group_measured_fraction_max 0.999
_diffrn_reflns_theta_full 25.242
_diffrn_reflns_theta_max 25.999
_diffrn_reflns_theta_min 1.816
_diffrn_source 'fine-focus sealed X-ray tube'
_diffrn_source_type 'Enhance (Mo) X-ray Source'
_exptl_absorpt_coefficient_mu 0.073
_exptl_absorpt_correction_T_max 1.00000
_exptl_absorpt_correction_T_min 0.55412
_exptl_absorpt_correction_type multi-scan
_exptl_absorpt_process_details
;
CrysAlisPro 1.171.39.21a (Rigaku Oxford Diffraction, 2015)
Empirical absorption correction using spherical harmonics,
 implemented in SCALE3 ABSPACK scaling algorithm.
;
_exptl_crystal_colour yellow
_exptl_crystal_colour_primary yellow
_exptl_crystal_density_diffrn 1.182
_exptl_crystal_description needle
_exptl_crystal_F_000 1859
_exptl_crystal_size_max 0.12
_exptl_crystal_size_mid 0.015
_exptl_crystal_size_min 0.01
_refine_diff_density_max 0.646
_refine_diff_density_min -0.506
_refine_diff_density_rms 0.051
_refine_ls_extinction_method none
_refine_ls_goodness_of_fit_ref 1.022
_refine_ls_hydrogen_treatment constr
_refine_ls_matrix_type full
_refine_ls_number_parameters 622
_refine_ls_number_reflns 9518
_refine_ls_number_restraints 43
_refine_ls_restrained_S_all 1.037
_refine_ls_R_factor_all 0.1275
_refine_ls_R_factor_gt 0.0741
_refine_ls_shift/su_max 0.001
_refine_ls_shift/su_mean 0.000
_refine_ls_structure_factor_coef Fsqd
_refine_ls_weighting_details 'w=1/[\s^2^(Fo^2^)+(0.1020P)^2^+3.0970P] where P=(Fo^2^+2Fc^2^)/3'
_refine_ls_weighting_scheme calc
_refine_ls_wR_factor_gt 0.1937
_refine_ls_wR_factor_ref 0.2234
_reflns_Friedel_coverage 0.000
_reflns_number_gt 5631
_reflns_number_total 9518
_reflns_threshold_expression 'I > 2\s(I)'
_cod_data_source_file c7cc03903d2.cif
_cod_data_source_block lrgp1
_cod_original_formula_sum 'C54.30 H66.67 N8 O2.03'
_cod_database_code 1546411
_shelx_shelxl_version_number 2014/7
_chemical_oxdiff_formula C50H50O10N4
_shelx_space_group_comment
;
The symmetry employed for this shelxl refinement is uniquely defined
by the following loop, which should always be used as a source of
symmetry information in preference to the above space-group names.
They are only intended as comments.
;
_diffrn_oxdiff_ac3_digest_frames
;
010e8e9df0a22a45b1931eb8570dad493500441449d
;
_reflns_odcompleteness_completeness 99.59
_reflns_odcompleteness_iscentric 1
_reflns_odcompleteness_theta 26.32
_olex2_refinement_description
;
1. Fixed Uiso
 At 1.2 times of:
  All C(H) groups, All C(H,H) groups
 At 1.5 times of:
  All C(H,H,H) groups, All O(H) groups, All O(H,H) groups
2. Uiso/Uaniso restraints and constraints
Uanis(C41B) \\sim Ueq, Uanis(C41) \\sim Ueq, Uanis(C43) \\sim Ueq, Uanis(C43B)
\\sim Ueq, Uanis(C42) \\sim Ueq, Uanis(C42B) \\sim Ueq: with sigma of 0.01 and
sigma for terminal atoms of 0.02
3. Others
 Sof(O2)=Sof(H2A)=Sof(H2B)=Sof(O6)=Sof(H6A)=Sof(H6B)=FVAR(1)
 Sof(O3)=Sof(H3A)=Sof(H3B)=Sof(O4)=Sof(H4)=Sof(C61)=Sof(H61A)=Sof(H61B)=
 Sof(H61C)=FVAR(2)
 Fixed Sof: C41(0.5) H41A(0.5) H41B(0.5) H41C(0.5) C41B(0.5) H41D(0.5)
 H41E(0.5) H41F(0.5) C42(0.5) H42A(0.5) H42B(0.5) H42C(0.5) C42B(0.5) H42D(0.5)
 H42E(0.5) H42F(0.5) C43(0.5) H43A(0.5) H43B(0.5) H43C(0.5) C43B(0.5) H43D(0.5)
 H43E(0.5) H43F(0.5)
 Fixed X: O2(0.126981) H2A(0.161461) H2B(0.091801) O3(0.105981) H3A(0.16481)
 H3B(0.064429) H1A(0.277649) H1B(0.27825) O6(0.03878) H6A(0.0909) H6B(0.00502)
 Fixed Y: O2(0.198371) H2A(0.25339) H2B(0.216529) O3(0.190761) H3A(0.185121)
 H3B(0.232479) H1A(0.35767) H1B(0.272689) O6(0.324161) H6A(0.326281)
 H6B(0.32621)
 Fixed Z: O2(0.216569) H2A(0.25012) H2B(0.16921) O3(0.25606) H3A(0.29006)
 H3B(0.2484) H1A(0.321811) H1B(0.30686) O6(0.121771) H6A(0.14286) H6B(0.06975)
4.a Secondary CH2 refined with riding coordinates:
 C16(H16A,H16B), C17(H17A,H17B), C47(H47A,H47B), C48(H48A,H48B)
4.b Aromatic/amide H refined with riding coordinates:
 C3(H3), C6(H6), C7(H7), C10(H10), C25(H25), C26(H26), C28(H28), C29(H29),
 C35(H35), C36(H36), C38(H38), C39(H39)
4.c Idealised Me refined as rotating group:
 C20(H20A,H20B,H20C), C21(H21A,H21B,H21C), C22(H22A,H22B,H22C), C23(H23A,H23B,
 H23C), C31(H31A,H31B,H31C), C32(H32A,H32B,H32C), C33(H33A,H33B,H33C), C41(H41A,
 H41B,H41C), C41B(H41D,H41E,H41F), C42(H42A,H42B,H42C), C42B(H42D,H42E,H42F),
 C43(H43A,H43B,H43C), C43B(H43D,H43E,H43F), C51(H51A,H51B,H51C), C52(H52A,H52B,
 H52C), C53(H53A,H53B,H53C), C54(H54A,H54B,H54C), C61(H61A,H61B,H61C)
4.d Idealised tetrahedral OH refined as rotating group:
 O4(H4)
;
_olex2_submission_special_instructions 'No special instructions were received'
_oxdiff_exptl_absorpt_empirical_details
;
Empirical correction (ABSPACK) includes:
- Absorption correction using spherical harmonics
- Frame scaling
;
_oxdiff_exptl_absorpt_empirical_full_max 2.851
_oxdiff_exptl_absorpt_empirical_full_min 0.494

loop_
_space_group_symop_operation_xyz
'x, y, z'
'-x, y+1/2, -z+1/2'
'-x, -y, -z'
'x, -y-1/2, z-1/2'

loop_
_atom_site_label
_atom_site_type_symbol
_atom_site_fract_x
_atom_site_fract_y
_atom_site_fract_z
_atom_site_U_iso_or_equiv
_atom_site_adp_type
_atom_site_occupancy
_atom_site_site_symmetry_order
_atom_site_calc_flag
_atom_site_refinement_flags_posn
_atom_site_refinement_flags_adp
_atom_site_refinement_flags_occupancy
_atom_site_disorder_assembly
_atom_site_disorder_group
N1 N 0.40569(14) 0.43145(15) 0.38861(12) 0.0321(5) Uani 1 1 d . . . . .
N2 N 0.43837(14) 0.26418(14) 0.36472(13) 0.0327(5) Uani 1 1 d . . . . .
N3 N 0.30002(15) 0.61149(17) 0.42522(15) 0.0437(6) Uani 1 1 d . . . . .
N4 N 0.23125(16) 0.63073(19) 0.43397(16) 0.0499(7) Uani 1 1 d . . . . .
N5 N 0.26006(15) 0.46400(17) 0.40125(15) 0.0431(6) Uani 1 1 d . . . . .
N6 N 0.31479(17) 0.14497(17) 0.32397(18) 0.0536(7) Uani 1 1 d . . . . .
N7 N 0.25512(17) 0.08610(19) 0.31460(18) 0.0590(8) Uani 1 1 d . . . . .
N8 N 0.41503(14) 0.03367(15) 0.36092(13) 0.0371(6) Uani 1 1 d . . . . .
C1 C 0.47798(16) 0.41457(18) 0.38380(15) 0.0299(6) Uani 1 1 d . . . . .
C2 C 0.39113(16) 0.51216(18) 0.40297(15) 0.0322(6) Uani 1 1 d . . . . .
C3 C 0.44624(17) 0.58084(18) 0.41138(15) 0.0330(6) Uani 1 1 d . . . . .
H3 H 0.4333 0.6374 0.4223 0.040 Uiso 1 1 calc R . . . .
C4 C 0.51852(16) 0.56632(17) 0.40382(15) 0.0302(6) Uani 1 1 d . . . . .
C5 C 0.53678(16) 0.48003(18) 0.39074(15) 0.0311(6) Uani 1 1 d . . . . .
C6 C 0.61296(17) 0.45581(18) 0.38695(16) 0.0345(7) Uani 1 1 d . . . . .
H6 H 0.6522 0.4993 0.3911 0.041 Uiso 1 1 calc R . . . .
C7 C 0.62984(18) 0.37313(18) 0.37765(16) 0.0347(7) Uani 1 1 d . . . . .
H7 H 0.6810 0.3594 0.3759 0.042 Uiso 1 1 calc R . . . .
C8 C 0.57264(17) 0.30502(18) 0.37036(15) 0.0321(6) Uani 1 1 d . . . . .
C9 C 0.58974(17) 0.21707(18) 0.36049(15) 0.0321(6) Uani 1 1 d . . . . .
C10 C 0.52996(17) 0.15612(18) 0.35278(16) 0.0359(7) Uani 1 1 d . . . . .
H10 H 0.5391 0.0968 0.3459 0.043 Uiso 1 1 calc R . . . .
C11 C 0.45570(17) 0.18261(18) 0.35527(15) 0.0338(6) Uani 1 1 d . . . . .
C12 C 0.49645(17) 0.32497(17) 0.37263(15) 0.0308(6) Uani 1 1 d . . . . .
C13 C 0.31212(17) 0.53015(19) 0.41039(16) 0.0351(7) Uani 1 1 d . . . . .
C14 C 0.17684(19) 0.5678(2) 0.42765(18) 0.0451(8) Uani 1 1 d . . . . .
C15 C 0.1019(2) 0.5957(3) 0.4414(2) 0.0551(9) Uani 1 1 d . . . . .
C16 C 0.0348(2) 0.5266(3) 0.4089(2) 0.0651(11) Uani 1 1 d . . . . .
H16A H -0.0083 0.5374 0.4278 0.078 Uiso 1 1 calc R . . . .
H16B H 0.0092 0.5320 0.3529 0.078 Uiso 1 1 calc R . . . .
C17 C 0.0666(2) 0.4359(3) 0.4295(2) 0.0664(11) Uani 1 1 d . . . . .
H17A H 0.0198 0.3953 0.4097 0.080 Uiso 1 1 calc R . . . .
H17B H 0.0916 0.4305 0.4855 0.080 Uiso 1 1 calc R . . . .
C18 C 0.1306(2) 0.4090(2) 0.3988(2) 0.0571(9) Uani 1 1 d . . . . .
C19 C 0.19149(18) 0.4830(2) 0.41049(18) 0.0435(8) Uani 1 1 d . . . . .
C20 C 0.1294(2) 0.6024(3) 0.5279(2) 0.0691(11) Uani 1 1 d . . . . .
H20A H 0.1558 0.5481 0.5518 0.104 Uiso 1 1 calc GR . . . .
H20B H 0.0815 0.6131 0.5395 0.104 Uiso 1 1 calc GR . . . .
H20C H 0.1685 0.6501 0.5475 0.104 Uiso 1 1 calc GR . . . .
C21 C 0.0696(2) 0.6829(3) 0.4055(2) 0.0717(11) Uani 1 1 d . . . . .
H21A H 0.1136 0.7260 0.4248 0.107 Uiso 1 1 calc GR . . . .
H21B H 0.0239 0.7006 0.4182 0.107 Uiso 1 1 calc GR . . . .
H21C H 0.0504 0.6784 0.3502 0.107 Uiso 1 1 calc GR . . . .
C22 C 0.0864(2) 0.3916(3) 0.3123(2) 0.0695(11) Uani 1 1 d . . . . .
H22A H 0.0543 0.4426 0.2870 0.104 Uiso 1 1 calc GR . . . .
H22B H 0.0496 0.3417 0.3035 0.104 Uiso 1 1 calc GR . . . .
H22C H 0.1273 0.3793 0.2916 0.104 Uiso 1 1 calc GR . . . .
C23 C 0.1755(2) 0.3280(3) 0.4376(3) 0.0789(13) Uani 1 1 d . . . . .
H23A H 0.2105 0.3080 0.4126 0.118 Uiso 1 1 calc GR . . . .
H23B H 0.1357 0.2828 0.4343 0.118 Uiso 1 1 calc GR . . . .
H23C H 0.2096 0.3406 0.4911 0.118 Uiso 1 1 calc GR . . . .
C24 C 0.57230(17) 0.64156(17) 0.40753(16) 0.0328(6) Uani 1 1 d . . . . .
C25 C 0.59478(18) 0.69895(18) 0.46843(17) 0.0371(7) Uani 1 1 d . . . . .
H25 H 0.5820 0.6857 0.5105 0.044 Uiso 1 1 calc R . . . .
C26 C 0.63549(19) 0.77490(19) 0.46815(18) 0.0440(8) Uani 1 1 d . . . . .
H26 H 0.6507 0.8125 0.5106 0.053 Uiso 1 1 calc R . . . .
C27 C 0.65485(19) 0.7980(2) 0.40796(18) 0.0448(8) Uani 1 1 d . . . . .
C28 C 0.63523(19) 0.7384(2) 0.34875(18) 0.0454(8) Uani 1 1 d . . . . .
H28 H 0.6501 0.7508 0.3077 0.054 Uiso 1 1 calc R . . . .
C29 C 0.59477(18) 0.66188(19) 0.34823(17) 0.0397(7) Uani 1 1 d . . . . .
H29 H 0.5822 0.6228 0.3070 0.048 Uiso 1 1 calc R . . . .
C30 C 0.6961(3) 0.8847(2) 0.4060(2) 0.0668(11) Uani 1 1 d . . . . .
C31 C 0.7868(3) 0.8691(4) 0.4310(5) 0.150(3) Uani 1 1 d . . . . .
H31A H 0.8107 0.8509 0.4843 0.225 Uiso 1 1 calc GR . . . .
H31B H 0.8134 0.9225 0.4255 0.225 Uiso 1 1 calc GR . . . .
H31C H 0.7954 0.8236 0.3996 0.225 Uiso 1 1 calc GR . . . .
C32 C 0.6793(4) 0.9528(3) 0.4579(3) 0.0991(17) Uani 1 1 d . . . . .
H32A H 0.6204 0.9548 0.4458 0.149 Uiso 1 1 calc GR . . . .
H32B H 0.6979 1.0099 0.4494 0.149 Uiso 1 1 calc GR . . . .
H32C H 0.7093 0.9364 0.5113 0.149 Uiso 1 1 calc GR . . . .
C33 C 0.6591(3) 0.9236(3) 0.3272(3) 0.0855(14) Uani 1 1 d . . . . .
H33A H 0.6734 0.8878 0.2924 0.128 Uiso 1 1 calc GR . . . .
H33B H 0.6807 0.9822 0.3286 0.128 Uiso 1 1 calc GR . . . .
H33C H 0.5993 0.9261 0.3095 0.128 Uiso 1 1 calc GR . . . .
C34 C 0.66945(17) 0.18993(17) 0.35933(16) 0.0336(6) Uani 1 1 d . . . . .
C35 C 0.6734(2) 0.16028(19) 0.29295(17) 0.0408(7) Uani 1 1 d . . . . .
H35 H 0.6245 0.1560 0.2480 0.049 Uiso 1 1 calc R . . . .
C36 C 0.7478(2) 0.1367(2) 0.29156(18) 0.0450(8) Uani 1 1 d . . . . .
H36 H 0.7489 0.1176 0.2452 0.054 Uiso 1 1 calc R . . . .
C37 C 0.82088(19) 0.14036(19) 0.35612(18) 0.0405(7) Uani 1 1 d . . . . .
C38 C 0.8151(2) 0.1672(2) 0.42237(19) 0.0507(8) Uani 1 1 d . . . . .
H38 H 0.8633 0.1680 0.4681 0.061 Uiso 1 1 calc R . . . .
C39 C 0.74146(19) 0.1930(2) 0.42433(18) 0.0461(8) Uani 1 1 d . . . . .
H39 H 0.7405 0.2129 0.4706 0.055 Uiso 1 1 calc R . . . .
C40 C 0.9036(2) 0.1161(2) 0.3545(2) 0.0510(8) Uani 1 1 d . . . . .
C41 C 0.9111(9) 0.0193(8) 0.3552(10) 0.108(5) Uani 0.5 1 d . U P A -2
H41A H 0.8945 -0.0049 0.3937 0.162 Uiso 0.5 1 calc GR . P A -2
H41B H 0.9682 0.0033 0.3670 0.162 Uiso 0.5 1 calc GR . P A -2
H41C H 0.8756 -0.0037 0.3052 0.162 Uiso 0.5 1 calc GR . P A -2
C41B C 0.9419(9) 0.0465(11) 0.4057(10) 0.129(6) Uani 0.5 1 d . U P A -1
H41D H 0.9327 0.0538 0.4521 0.193 Uiso 0.5 1 calc GR . P A -1
H41E H 1.0010 0.0465 0.4183 0.193 Uiso 0.5 1 calc GR . P A -1
H41F H 0.9181 -0.0086 0.3816 0.193 Uiso 0.5 1 calc GR . P A -1
C42 C 0.9128(8) 0.1527(11) 0.2868(9) 0.117(6) Uani 0.5 1 d . U P A -2
H42A H 0.8669 0.1334 0.2406 0.175 Uiso 0.5 1 calc GR . P A -2
H42B H 0.9646 0.1326 0.2859 0.175 Uiso 0.5 1 calc GR . P A -2
H42C H 0.9130 0.2160 0.2894 0.175 Uiso 0.5 1 calc GR . P A -2
C42B C 0.8909(8) 0.0925(13) 0.2731(8) 0.134(6) Uani 0.5 1 d . U P A -1
H42D H 0.8551 0.0417 0.2564 0.200 Uiso 0.5 1 calc GR . P A -1
H42E H 0.9440 0.0795 0.2717 0.200 Uiso 0.5 1 calc GR . P A -1
H42F H 0.8653 0.1413 0.2392 0.200 Uiso 0.5 1 calc GR . P A -1
C43 C 0.9789(6) 0.1491(11) 0.4254(7) 0.105(4) Uani 0.5 1 d . U P A -2
H43A H 0.9759 0.2122 0.4289 0.158 Uiso 0.5 1 calc GR . P A -2
H43B H 1.0298 0.1333 0.4205 0.158 Uiso 0.5 1 calc GR . P A -2
H43C H 0.9783 0.1226 0.4713 0.158 Uiso 0.5 1 calc GR . P A -2
C43B C 0.9571(7) 0.1946(7) 0.3752(10) 0.106(4) Uani 0.5 1 d . U P A -1
H43D H 0.9322 0.2398 0.3371 0.159 Uiso 0.5 1 calc GR . P A -1
H43E H 1.0113 0.1798 0.3770 0.159 Uiso 0.5 1 calc GR . P A -1
H43F H 0.9629 0.2157 0.4250 0.159 Uiso 0.5 1 calc GR . P A -1
C44 C 0.39114(18) 0.11662(19) 0.34643(16) 0.0359(7) Uani 1 1 d . . . . .
C45 C 0.27426(19) 0.0029(2) 0.32892(18) 0.0446(8) Uani 1 1 d . . . . .
C46 C 0.2026(2) -0.0584(2) 0.3146(2) 0.0544(9) Uani 1 1 d . . . . .
C47 C 0.2359(2) -0.1423(2) 0.3575(2) 0.0651(11) Uani 1 1 d . . . . .
H47A H 0.2528 -0.1319 0.4125 0.078 Uiso 1 1 calc R . . . .
H47B H 0.1914 -0.1860 0.3414 0.078 Uiso 1 1 calc R . . . .
C48 C 0.3075(2) -0.1779(2) 0.3449(2) 0.0630(10) Uani 1 1 d . . . . .
H48A H 0.2901 -0.1894 0.2901 0.076 Uiso 1 1 calc R . . . .
H48B H 0.3238 -0.2338 0.3720 0.076 Uiso 1 1 calc R . . . .
C49 C 0.3829(2) -0.1175(2) 0.37190(18) 0.0451(8) Uani 1 1 d . . . . .
C50 C 0.35639(18) -0.02450(19) 0.35327(16) 0.0373(7) Uani 1 1 d . . . . .
C51 C 0.1402(3) -0.0194(3) 0.3419(3) 0.0812(13) Uani 1 1 d . . . . .
H51A H 0.1676 -0.0060 0.3961 0.122 Uiso 1 1 calc GR . . . .
H51B H 0.0959 -0.0610 0.3335 0.122 Uiso 1 1 calc GR . . . .
H51C H 0.1173 0.0337 0.3134 0.122 Uiso 1 1 calc GR . . . .
C52 C 0.1607(2) -0.0736(3) 0.2276(2) 0.0661(11) Uani 1 1 d . . . . .
H52A H 0.1412 -0.0183 0.2017 0.099 Uiso 1 1 calc GR . . . .
H52B H 0.1140 -0.1130 0.2159 0.099 Uiso 1 1 calc GR . . . .
H52C H 0.2003 -0.0992 0.2102 0.099 Uiso 1 1 calc GR . . . .
C53 C 0.4299(2) -0.1237(2) 0.45801(19) 0.0593(9) Uani 1 1 d . . . . .
H53A H 0.4767 -0.0838 0.4746 0.089 Uiso 1 1 calc GR . . . .
H53B H 0.4499 -0.1829 0.4719 0.089 Uiso 1 1 calc GR . . . .
H53C H 0.3934 -0.1083 0.4827 0.089 Uiso 1 1 calc GR . . . .
C54 C 0.4394(2) -0.1440(2) 0.33349(19) 0.0497(8) Uani 1 1 d . . . . .
H54A H 0.4107 -0.1362 0.2785 0.075 Uiso 1 1 calc GR . . . .
H54B H 0.4550 -0.2048 0.3447 0.075 Uiso 1 1 calc GR . . . .
H54C H 0.4889 -0.1078 0.3526 0.075 Uiso 1 1 calc GR . . . .
O2 O 0.1270 0.1984 0.2166 0.086(5) Uiso 0.214(7) 1 d . . P B -1
H2A H 0.1615 0.2534 0.2501 0.129 Uiso 0.214(7) 1 d R . P B -1
H2B H 0.0918 0.2165 0.1692 0.129 Uiso 0.214(7) 1 d R . P B -1
O3 O 0.1060 0.1908 0.2561 0.105(5) Uiso 0.303(7) 1 d . . P C -2
H3A H 0.1648 0.1851 0.2901 0.158 Uiso 0.303(7) 1 d R . P C -2
H3B H 0.0644 0.2325 0.2484 0.158 Uiso 0.303(7) 1 d R . P C -2
O1 O 0.25175(16) 0.31998(19) 0.28461(15) 0.0747(8) Uiso 1 1 d . . . . .
H1A H 0.2776 0.3577 0.3218 0.112 Uiso 1 1 d R . . . .
H1B H 0.2782 0.2727 0.3069 0.112 Uiso 1 1 d R . . . .
O4 O 0.1415(9) 0.1691(10) 0.1307(8) 0.132(6) Uiso 0.303(7) 1 d . . P C -2
H4 H 0.1509 0.1888 0.1741 0.198 Uiso 0.303(7) 1 calc GR . P C -2
C61 C 0.1984(15) 0.1131(16) 0.1355(10) 0.152(9) Uiso 0.303(7) 1 d . . P C -2
H61A H 0.1745 0.0550 0.1248 0.228 Uiso 0.303(7) 1 calc GR . P C -2
H61B H 0.2421 0.1145 0.1868 0.228 Uiso 0.303(7) 1 calc GR . P C -2
H61C H 0.2212 0.1279 0.0986 0.228 Uiso 0.303(7) 1 calc GR . P C -2
O6 O 0.0388 0.3242 0.1218 0.101(6) Uiso 0.214(7) 1 d . . P B -1
H6A H 0.0909 0.3263 0.1429 0.152 Uiso 0.214(7) 1 d R . P B -1
H6B H 0.0050 0.3262 0.0697 0.152 Uiso 0.214(7) 1 d R . P B -1

loop_
_atom_site_aniso_label
_atom_site_aniso_U_11
_atom_site_aniso_U_22
_atom_site_aniso_U_33
_atom_site_aniso_U_23
_atom_site_aniso_U_13
_atom_site_aniso_U_12
N1 0.0372(14) 0.0255(13) 0.0355(13) 0.0022(10) 0.0166(10) -0.0018(10)
N2 0.0363(13) 0.0256(13) 0.0365(13) -0.0016(10) 0.0148(10) -0.0045(10)
N3 0.0443(15) 0.0370(15) 0.0568(17) -0.0017(12) 0.0276(13) 0.0021(12)
N4 0.0449(16) 0.0503(17) 0.0598(18) -0.0030(13) 0.0268(13) 0.0022(14)
N5 0.0391(15) 0.0389(15) 0.0541(16) 0.0050(12) 0.0217(12) -0.0012(12)
N6 0.0410(16) 0.0325(15) 0.085(2) 0.0021(14) 0.0233(14) -0.0053(13)
N7 0.0410(16) 0.0393(17) 0.090(2) -0.0017(15) 0.0194(15) -0.0068(13)
N8 0.0395(14) 0.0278(13) 0.0432(14) -0.0043(11) 0.0159(11) -0.0052(11)
C1 0.0335(15) 0.0273(15) 0.0302(14) 0.0006(11) 0.0142(12) -0.0023(12)
C2 0.0364(16) 0.0280(15) 0.0325(15) 0.0059(12) 0.0143(12) 0.0006(12)
C3 0.0385(16) 0.0236(14) 0.0383(16) 0.0010(12) 0.0171(13) 0.0003(12)
C4 0.0347(16) 0.0255(15) 0.0304(14) 0.0035(11) 0.0132(12) -0.0008(12)
C5 0.0358(16) 0.0286(15) 0.0292(14) 0.0019(11) 0.0135(12) -0.0008(12)
C6 0.0362(16) 0.0288(16) 0.0410(16) 0.0002(13) 0.0181(13) -0.0052(13)
C7 0.0368(16) 0.0298(16) 0.0401(16) -0.0012(12) 0.0185(13) -0.0024(13)
C8 0.0358(16) 0.0287(15) 0.0317(15) -0.0002(12) 0.0136(12) -0.0013(12)
C9 0.0381(16) 0.0275(15) 0.0316(15) 0.0001(12) 0.0150(12) 0.0011(12)
C10 0.0410(17) 0.0250(15) 0.0407(16) -0.0017(12) 0.0157(13) 0.0002(13)
C11 0.0407(17) 0.0264(15) 0.0323(15) -0.0001(12) 0.0129(12) -0.0015(13)
C12 0.0368(16) 0.0264(15) 0.0293(14) 0.0014(11) 0.0136(12) -0.0013(12)
C13 0.0356(16) 0.0332(17) 0.0365(16) 0.0050(13) 0.0146(13) 0.0007(13)
C14 0.0418(18) 0.051(2) 0.0472(19) -0.0006(15) 0.0225(14) -0.0032(16)
C15 0.0424(19) 0.068(3) 0.061(2) -0.0053(18) 0.0273(16) -0.0008(18)
C16 0.044(2) 0.082(3) 0.075(3) -0.011(2) 0.0301(19) -0.003(2)
C17 0.043(2) 0.085(3) 0.079(3) -0.001(2) 0.0315(19) -0.018(2)
C18 0.047(2) 0.051(2) 0.077(3) 0.0080(19) 0.0292(18) -0.0050(17)
C19 0.0357(17) 0.047(2) 0.0489(19) 0.0083(15) 0.0184(14) -0.0012(15)
C20 0.058(2) 0.094(3) 0.070(3) -0.013(2) 0.040(2) -0.011(2)
C21 0.059(2) 0.077(3) 0.086(3) -0.006(2) 0.036(2) 0.017(2)
C22 0.052(2) 0.068(3) 0.088(3) -0.018(2) 0.028(2) -0.014(2)
C23 0.057(2) 0.058(3) 0.127(4) 0.026(3) 0.043(2) -0.009(2)
C24 0.0319(15) 0.0234(15) 0.0425(16) 0.0034(12) 0.0143(12) 0.0013(12)
C25 0.0429(17) 0.0273(15) 0.0422(17) 0.0020(13) 0.0185(14) -0.0007(13)
C26 0.053(2) 0.0306(17) 0.0457(18) -0.0051(14) 0.0176(15) -0.0078(15)
C27 0.0465(19) 0.0300(17) 0.053(2) 0.0040(14) 0.0155(15) -0.0080(14)
C28 0.0494(19) 0.0413(19) 0.0470(18) 0.0100(15) 0.0211(15) -0.0068(15)
C29 0.0451(18) 0.0332(17) 0.0401(17) 0.0001(13) 0.0165(14) -0.0056(14)
C30 0.078(3) 0.044(2) 0.074(3) 0.0086(19) 0.027(2) -0.024(2)
C31 0.065(3) 0.098(4) 0.261(8) 0.063(5) 0.040(4) -0.034(3)
C32 0.158(5) 0.047(3) 0.095(3) -0.017(2) 0.054(3) -0.046(3)
C33 0.139(4) 0.041(2) 0.089(3) 0.010(2) 0.059(3) -0.021(3)
C34 0.0432(17) 0.0212(14) 0.0403(16) 0.0020(12) 0.0208(14) -0.0002(12)
C35 0.0462(18) 0.0364(17) 0.0424(17) -0.0016(14) 0.0206(14) -0.0004(14)
C36 0.056(2) 0.0399(19) 0.0454(18) -0.0027(14) 0.0272(16) 0.0019(15)
C37 0.0474(19) 0.0278(16) 0.0534(19) 0.0012(14) 0.0276(16) 0.0016(14)
C38 0.0395(18) 0.061(2) 0.0474(19) -0.0035(16) 0.0134(15) 0.0058(16)
C39 0.0441(19) 0.055(2) 0.0404(18) -0.0082(15) 0.0183(15) 0.0025(15)
C40 0.050(2) 0.045(2) 0.066(2) 0.0011(17) 0.0321(17) 0.0027(16)
C41 0.103(10) 0.065(6) 0.197(14) -0.015(8) 0.103(10) 0.015(6)
C41B 0.087(9) 0.142(13) 0.197(13) 0.113(11) 0.099(9) 0.076(9)
C42 0.080(8) 0.181(13) 0.119(10) 0.073(10) 0.071(7) 0.011(8)
C42B 0.064(7) 0.246(16) 0.107(8) -0.045(11) 0.050(6) 0.040(9)
C43 0.050(5) 0.161(12) 0.108(8) -0.036(8) 0.035(5) 0.011(7)
C43B 0.066(7) 0.073(7) 0.207(13) -0.015(7) 0.085(8) -0.016(5)
C44 0.0374(17) 0.0295(16) 0.0398(16) -0.0024(13) 0.0148(13) -0.0017(13)
C45 0.0450(19) 0.0339(18) 0.0510(19) -0.0036(14) 0.0154(15) -0.0062(15)
C46 0.045(2) 0.041(2) 0.069(2) 0.0002(17) 0.0154(17) -0.0084(16)
C47 0.056(2) 0.050(2) 0.085(3) 0.008(2) 0.024(2) -0.0153(19)
C48 0.062(2) 0.0331(19) 0.085(3) 0.0040(18) 0.022(2) -0.0097(18)
C49 0.0517(19) 0.0324(17) 0.0474(18) -0.0010(14) 0.0164(15) -0.0057(15)
C50 0.0411(17) 0.0322(16) 0.0361(16) -0.0030(13) 0.0131(13) -0.0051(14)
C51 0.060(3) 0.075(3) 0.117(4) -0.018(3) 0.045(3) -0.019(2)
C52 0.050(2) 0.059(2) 0.071(3) -0.002(2) 0.0059(18) -0.0118(18)
C53 0.077(3) 0.045(2) 0.049(2) 0.0031(16) 0.0189(18) 0.0074(19)
C54 0.057(2) 0.0353(18) 0.055(2) -0.0018(15) 0.0207(16) 0.0036(15)

loop_
_atom_type_symbol
_atom_type_description
_atom_type_scat_dispersion_real
_atom_type_scat_dispersion_imag
_atom_type_scat_source
C C 0.0033 0.0016 'International Tables Vol C Tables 4.2.6.8 and 6.1.1.4'
H H 0.0000 0.0000 'International Tables Vol C Tables 4.2.6.8 and 6.1.1.4'
N N 0.0061 0.0033 'International Tables Vol C Tables 4.2.6.8 and 6.1.1.4'
O O 0.0106 0.0060 'International Tables Vol C Tables 4.2.6.8 and 6.1.1.4'

loop_
_geom_angle_atom_site_label_1
_geom_angle_atom_site_label_2
_geom_angle_atom_site_label_3
_geom_angle
C2 N1 C1 117.9(2)
C11 N2 C12 117.5(2)
C13 N3 N4 118.4(3)
N3 N4 C14 119.5(3)
C19 N5 C13 115.8(3)
C44 N6 N7 117.9(3)
C45 N7 N6 120.0(3)
C50 N8 C44 116.7(2)
N1 C1 C5 122.8(2)
N1 C1 C12 118.1(2)
C5 C1 C12 119.1(2)
N1 C2 C3 123.1(3)
N1 C2 C13 117.8(2)
C3 C2 C13 119.1(2)
C2 C3 H3 119.8
C4 C3 C2 120.3(3)
C4 C3 H3 119.8
C3 C4 C5 117.7(2)
C3 C4 C24 118.7(2)
C5 C4 C24 123.5(2)
C1 C5 C6 119.0(2)
C4 C5 C1 118.1(2)
C4 C5 C6 122.9(2)
C5 C6 H6 119.3
C7 C6 C5 121.5(3)
C7 C6 H6 119.3
C6 C7 H7 119.2
C6 C7 C8 121.6(3)
C8 C7 H7 119.2
C9 C8 C7 122.2(3)
C12 C8 C7 119.5(3)
C12 C8 C9 118.3(2)
C8 C9 C34 121.9(2)
C10 C9 C8 117.9(3)
C10 C9 C34 120.2(2)
C9 C10 H10 120.2
C9 C10 C11 119.5(3)
C11 C10 H10 120.2
N2 C11 C10 123.8(3)
N2 C11 C44 116.9(2)
C10 C11 C44 119.3(3)
N2 C12 C1 117.7(2)
N2 C12 C8 123.0(2)
C8 C12 C1 119.3(2)
N3 C13 N5 125.8(3)
N3 C13 C2 116.0(3)
N5 C13 C2 118.2(3)
N4 C14 C15 115.5(3)
N4 C14 C19 120.1(3)
C19 C14 C15 124.4(3)
C14 C15 C16 108.9(3)
C14 C15 C20 106.9(3)
C16 C15 C20 110.1(3)
C21 C15 C14 111.6(3)
C21 C15 C16 110.1(3)
C21 C15 C20 109.3(3)
C15 C16 H16A 108.9
C15 C16 H16B 108.9
H16A C16 H16B 107.8
C17 C16 C15 113.2(3)
C17 C16 H16A 108.9
C17 C16 H16B 108.9
C16 C17 H17A 108.7
C16 C17 H17B 108.7
C16 C17 C18 114.1(3)
H17A C17 H17B 107.6
C18 C17 H17A 108.7
C18 C17 H17B 108.7
C17 C18 C22 109.2(3)
C19 C18 C17 109.5(3)
C19 C18 C22 107.9(3)
C23 C18 C17 111.1(3)
C23 C18 C19 110.2(3)
C23 C18 C22 108.9(4)
N5 C19 C14 120.3(3)
N5 C19 C18 116.7(3)
C14 C19 C18 123.0(3)
C15 C20 H20A 109.5
C15 C20 H20B 109.5
C15 C20 H20C 109.5
H20A C20 H20B 109.5
H20A C20 H20C 109.5
H20B C20 H20C 109.5
C15 C21 H21A 109.5
C15 C21 H21B 109.5
C15 C21 H21C 109.5
H21A C21 H21B 109.5
H21A C21 H21C 109.5
H21B C21 H21C 109.5
C18 C22 H22A 109.5
C18 C22 H22B 109.5
C18 C22 H22C 109.5
H22A C22 H22B 109.5
H22A C22 H22C 109.5
H22B C22 H22C 109.5
C18 C23 H23A 109.5
C18 C23 H23B 109.5
C18 C23 H23C 109.5
H23A C23 H23B 109.5
H23A C23 H23C 109.5
H23B C23 H23C 109.5
C25 C24 C4 119.8(2)
C29 C24 C4 122.0(3)
C29 C24 C25 117.9(3)
C24 C25 H25 119.7
C26 C25 C24 120.6(3)
C26 C25 H25 119.7
C25 C26 H26 118.9
C25 C26 C27 122.2(3)
C27 C26 H26 118.9
C26 C27 C28 116.7(3)
C26 C27 C30 122.1(3)
C28 C27 C30 121.2(3)
C27 C28 H28 119.1
C29 C28 C27 121.8(3)
C29 C28 H28 119.1
C24 C29 H29 119.7
C28 C29 C24 120.7(3)
C28 C29 H29 119.7
C27 C30 C32 110.7(3)
C31 C30 C27 108.3(3)
C31 C30 C32 111.2(5)
C31 C30 C33 111.0(4)
C33 C30 C27 110.7(3)
C33 C30 C32 104.9(4)
C30 C31 H31A 109.5
C30 C31 H31B 109.5
C30 C31 H31C 109.5
H31A C31 H31B 109.5
H31A C31 H31C 109.5
H31B C31 H31C 109.5
C30 C32 H32A 109.5
C30 C32 H32B 109.5
C30 C32 H32C 109.5
H32A C32 H32B 109.5
H32A C32 H32C 109.5
H32B C32 H32C 109.5
C30 C33 H33A 109.5
C30 C33 H33B 109.5
C30 C33 H33C 109.5
H33A C33 H33B 109.5
H33A C33 H33C 109.5
H33B C33 H33C 109.5
C35 C34 C9 120.8(3)
C39 C34 C9 121.1(3)
C39 C34 C35 118.1(3)
C34 C35 H35 119.6
C34 C35 C36 120.8(3)
C36 C35 H35 119.6
C35 C36 H36 119.1
C35 C36 C37 121.9(3)
C37 C36 H36 119.1
C36 C37 C40 122.1(3)
C38 C37 C36 116.4(3)
C38 C37 C40 121.6(3)
C37 C38 H38 118.8
C39 C38 C37 122.5(3)
C39 C38 H38 118.8
C34 C39 C38 120.4(3)
C34 C39 H39 119.8
C38 C39 H39 119.8
C37 C40 C42B 109.5(5)
C37 C40 C43 113.2(5)
C41 C40 C37 109.0(6)
C41 C40 C43 106.0(9)
C41B C40 C37 111.2(6)
C41B C40 C42B 110.9(10)
C41B C40 C43B 110.7(10)
C42 C40 C37 111.9(6)
C42 C40 C41 110.1(10)
C42 C40 C43 106.4(8)
C43B C40 C37 108.1(5)
C43B C40 C42B 106.2(9)
C40 C41 H41A 109.5
C40 C41 H41B 109.5
C40 C41 H41C 109.5
H41A C41 H41B 109.5
H41A C41 H41C 109.5
H41B C41 H41C 109.5
C40 C41B H41D 109.5
C40 C41B H41E 109.5
C40 C41B H41F 109.5
H41D C41B H41E 109.5
H41D C41B H41F 109.5
H41E C41B H41F 109.5
C40 C42 H42A 109.5
C40 C42 H42B 109.5
C40 C42 H42C 109.5
H42A C42 H42B 109.5
H42A C42 H42C 109.5
H42B C42 H42C 109.5
C40 C42B H42D 109.5
C40 C42B H42E 109.5
C40 C42B H42F 109.5
H42D C42B H42E 109.5
H42D C42B H42F 109.5
H42E C42B H42F 109.5
C40 C43 H43A 109.5
C40 C43 H43B 109.5
C40 C43 H43C 109.5
H43A C43 H43B 109.5
H43A C43 H43C 109.5
H43B C43 H43C 109.5
C40 C43B H43D 109.5
C40 C43B H43E 109.5
C40 C43B H43F 109.5
H43D C43B H43E 109.5
H43D C43B H43F 109.5
H43E C43B H43F 109.5
N6 C44 N8 125.5(3)
N6 C44 C11 116.9(3)
N8 C44 C11 117.6(3)
N7 C45 C46 116.0(3)
N7 C45 C50 120.3(3)
C50 C45 C46 123.7(3)
C45 C46 C51 111.4(3)
C45 C46 C52 106.9(3)
C47 C46 C45 108.6(3)
C47 C46 C51 109.0(3)
C47 C46 C52 111.6(3)
C51 C46 C52 109.4(3)
C46 C47 H47A 108.9
C46 C47 H47B 108.9
H47A C47 H47B 107.8
C48 C47 C46 113.2(3)
C48 C47 H47A 108.9
C48 C47 H47B 108.9
C47 C48 H48A 108.8
C47 C48 H48B 108.8
C47 C48 C49 114.0(3)
H48A C48 H48B 107.7
C49 C48 H48A 108.8
C49 C48 H48B 108.8
C50 C49 C48 110.5(3)
C50 C49 C53 107.4(3)
C50 C49 C54 110.1(3)
C53 C49 C48 110.3(3)
C54 C49 C48 109.2(3)
C54 C49 C53 109.3(3)
N8 C50 C45 119.5(3)
N8 C50 C49 117.2(3)
C45 C50 C49 123.2(3)
C46 C51 H51A 109.5
C46 C51 H51B 109.5
C46 C51 H51C 109.5
H51A C51 H51B 109.5
H51A C51 H51C 109.5
H51B C51 H51C 109.5
C46 C52 H52A 109.5
C46 C52 H52B 109.5
C46 C52 H52C 109.5
H52A C52 H52B 109.5
H52A C52 H52C 109.5
H52B C52 H52C 109.5
C49 C53 H53A 109.5
C49 C53 H53B 109.5
C49 C53 H53C 109.5
H53A C53 H53B 109.5
H53A C53 H53C 109.5
H53B C53 H53C 109.5
C49 C54 H54A 109.5
C49 C54 H54B 109.5
C49 C54 H54C 109.5
H54A C54 H54B 109.5
H54A C54 H54C 109.5
H54B C54 H54C 109.5
H2A O2 H2B 110.103(4)
H3A O3 H3B 135.606(2)
H1A O1 H1B 98.6(3)
C61 O4 H4 109.5
O4 C61 H61A 109.5
O4 C61 H61B 109.5
O4 C61 H61C 109.5
H61A C61 H61B 109.5
H61A C61 H61C 109.5
H61B C61 H61C 109.5
H6A O6 H6B 127.769(5)

loop_
_geom_bond_atom_site_label_1
_geom_bond_atom_site_label_2
_geom_bond_distance
N1 C1 1.355(3)
N1 C2 1.326(4)
N2 C11 1.328(4)
N2 C12 1.360(3)
N3 N4 1.337(3)
N3 C13 1.327(4)
N4 C14 1.344(4)
N5 C13 1.344(4)
N5 C19 1.337(4)
N6 N7 1.355(4)
N6 C44 1.324(4)
N7 C45 1.331(4)
N8 C44 1.344(4)
N8 C50 1.341(4)
C1 C5 1.424(4)
C1 C12 1.460(4)
C2 C3 1.411(4)
C2 C13 1.498(4)
C3 H3 0.9500
C3 C4 1.373(4)
C4 C5 1.420(4)
C4 C24 1.491(4)
C5 C6 1.439(4)
C6 H6 0.9500
C6 C7 1.342(4)
C7 H7 0.9500
C7 C8 1.432(4)
C8 C9 1.423(4)
C8 C12 1.411(4)
C9 C10 1.385(4)
C9 C34 1.491(4)
C10 H10 0.9500
C10 C11 1.405(4)
C11 C44 1.495(4)
C14 C15 1.527(4)
C14 C19 1.403(5)
C15 C16 1.534(5)
C15 C20 1.539(5)
C15 C21 1.518(5)
C16 H16A 0.9900
C16 H16B 0.9900
C16 C17 1.505(6)
C17 H17A 0.9900
C17 H17B 0.9900
C17 C18 1.540(5)
C18 C19 1.530(5)
C18 C22 1.553(5)
C18 C23 1.511(5)
C20 H20A 0.9800
C20 H20B 0.9800
C20 H20C 0.9800
C21 H21A 0.9800
C21 H21B 0.9800
C21 H21C 0.9800
C22 H22A 0.9800
C22 H22B 0.9800
C22 H22C 0.9800
C23 H23A 0.9800
C23 H23B 0.9800
C23 H23C 0.9800
C24 C25 1.394(4)
C24 C29 1.392(4)
C25 H25 0.9500
C25 C26 1.381(4)
C26 H26 0.9500
C26 C27 1.385(4)
C27 C28 1.397(5)
C27 C30 1.537(4)
C28 H28 0.9500
C28 C29 1.384(4)
C29 H29 0.9500
C30 C31 1.507(7)
C30 C32 1.564(6)
C30 C33 1.514(6)
C31 H31A 0.9800
C31 H31B 0.9800
C31 H31C 0.9800
C32 H32A 0.9800
C32 H32B 0.9800
C32 H32C 0.9800
C33 H33A 0.9800
C33 H33B 0.9800
C33 H33C 0.9800
C34 C35 1.388(4)
C34 C39 1.384(4)
C35 H35 0.9500
C35 C36 1.387(4)
C36 H36 0.9500
C36 C37 1.390(4)
C37 C38 1.387(4)
C37 C40 1.534(4)
C38 H38 0.9500
C38 C39 1.386(4)
C39 H39 0.9500
C40 C41 1.503(13)
C40 C41B 1.433(12)
C40 C42 1.491(11)
C40 C42B 1.537(13)
C40 C43 1.562(11)
C40 C43B 1.493(11)
C41 H41A 0.9800
C41 H41B 0.9800
C41 H41C 0.9800
C41B H41D 0.9800
C41B H41E 0.9800
C41B H41F 0.9800
C42 H42A 0.9800
C42 H42B 0.9800
C42 H42C 0.9800
C42B H42D 0.9800
C42B H42E 0.9800
C42B H42F 0.9800
C43 H43A 0.9800
C43 H43B 0.9800
C43 H43C 0.9800
C43B H43D 0.9800
C43B H43E 0.9800
C43B H43F 0.9800
C45 C46 1.523(4)
C45 C50 1.409(4)
C46 C47 1.525(5)
C46 C51 1.534(5)
C46 C52 1.553(5)
C47 H47A 0.9900
C47 H47B 0.9900
C47 C48 1.499(5)
C48 H48A 0.9900
C48 H48B 0.9900
C48 C49 1.543(5)
C49 C50 1.510(4)
C49 C53 1.529(5)
C49 C54 1.530(5)
C51 H51A 0.9800
C51 H51B 0.9800
C51 H51C 0.9800
C52 H52A 0.9800
C52 H52B 0.9800
C52 H52C 0.9800
C53 H53A 0.9800
C53 H53B 0.9800
C53 H53C 0.9800
C54 H54A 0.9800
C54 H54B 0.9800
C54 H54C 0.9800
O2 H2A 1.09409(4)
O2 H2B 0.91707(6)
O3 H3A 0.98942(7)
O3 H3B 0.94744(3)
O1 H1A 0.894(3)
O1 H1B 0.882(3)
O4 H4 0.8400
O4 C61 1.31(2)
C61 H61A 0.9800
C61 H61B 0.9800
C61 H61C 0.9800
O6 H6A 0.85024(5)
O6 H6B 0.93767(6)
